data_4036407
loop_
_publ_author_name
'Liu, Gong-Qing'
'Yang, Chun-Hua'
'Li, Yue-Ming'

_publ_section_title
;
 Modular Preparation of 5-Halomethyl-2-oxazolines via PhI(OAc)2-Promoted
 Intramolecular Halooxygenation of N-Allylcarboxamides.
;
_journal_issue 22
_journal_name_full 'The Journal of organic chemistry'
_journal_page_first 11339
_journal_page_last 11350
_journal_paper_doi 10.1021/acs.joc.5b01832
_journal_volume 80
_journal_year 2015
_chemical_formula_sum 'C11 H12 I N O2'
_chemical_formula_weight 317.12
_space_group_IT_number 61
_space_group_name_Hall '-P 2ac 2ab'
_space_group_name_H-M_alt 'P b c a'
_symmetry_cell_setting orthorhombic
_symmetry_space_group_name_H-M 'P b c a'
_atom_sites_solution_hydrogens geom
_atom_sites_solution_primary direct
_atom_sites_solution_secondary difmap
_audit_creation_method SHELXL-97
_cell_angle_alpha 90.00
_cell_angle_beta 90.00
_cell_angle_gamma 90.00
_cell_formula_units_Z 8
_cell_length_a 15.334(3)
_cell_length_b 6.3606(13)
_cell_length_c 23.307(5)
_cell_measurement_reflns_used 5092
_cell_measurement_temperature 113(2)
_cell_measurement_theta_max 27.8824
_cell_measurement_theta_min 1.7475
_cell_volume 2273.2(8)
_computing_cell_refinement crystalclear
_computing_data_collection crystalclear
_computing_data_reduction crystalclear
_computing_molecular_graphics 'Bruker SHELXTL'
_computing_publication_material 'Bruker SHELXTL'
_computing_structure_refinement 'SHELXL-97 (Sheldrick, 1997)'
_computing_structure_solution 'SHELXS-97 (Sheldrick, 1990)'
_diffrn_ambient_temperature 113(2)
_diffrn_measured_fraction_theta_full 0.997
_diffrn_measured_fraction_theta_max 0.997
_diffrn_measurement_device_type 'rigaku saturn'
_diffrn_measurement_method '\w scans'
_diffrn_radiation_monochromator multilayer
_diffrn_radiation_source 'rotating anode'
_diffrn_radiation_type MoK\a
_diffrn_radiation_wavelength 0.71073
_diffrn_reflns_av_R_equivalents 0.0599
_diffrn_reflns_av_sigmaI/netI 0.0448
_diffrn_reflns_limit_h_max 20
_diffrn_reflns_limit_h_min -20
_diffrn_reflns_limit_k_max 7
_diffrn_reflns_limit_k_min -8
_diffrn_reflns_limit_l_max 30
_diffrn_reflns_limit_l_min -28
_diffrn_reflns_number 16784
_diffrn_reflns_theta_full 27.91
_diffrn_reflns_theta_max 27.91
_diffrn_reflns_theta_min 1.75
_diffrn_standards_decay_% 0
_diffrn_standards_interval_count 0
_diffrn_standards_interval_time 0
_diffrn_standards_number 0
_exptl_absorpt_coefficient_mu 2.797
_exptl_absorpt_correction_T_max 0.7301
_exptl_absorpt_correction_T_min 0.6046
_exptl_absorpt_correction_type multi-scan
_exptl_absorpt_process_details crystalclear
_exptl_crystal_density_diffrn 1.853
_exptl_crystal_density_method 'not measured'
_exptl_crystal_F_000 1232
_exptl_crystal_size_max 0.20
_exptl_crystal_size_mid 0.18
_exptl_crystal_size_min 0.12
_refine_diff_density_max 1.289
_refine_diff_density_min -0.684
_refine_diff_density_rms 0.137
_refine_ls_extinction_coef 0.0023(3)
_refine_ls_extinction_expression Fc^*^=kFc[1+0.001xFc^2^\l^3^/sin(2\q)]^-1/4^
_refine_ls_extinction_method SHELXL
_refine_ls_goodness_of_fit_ref 1.101
_refine_ls_hydrogen_treatment mixed
_refine_ls_matrix_type full
_refine_ls_number_parameters 177
_refine_ls_number_reflns 2721
_refine_ls_number_restraints 13
_refine_ls_restrained_S_all 1.104
_refine_ls_R_factor_all 0.0474
_refine_ls_R_factor_gt 0.0382
_refine_ls_shift/su_max 0.001
_refine_ls_shift/su_mean 0.000
_refine_ls_structure_factor_coef Fsqd
_refine_ls_weighting_details 'calc w=1/[\s^2^(Fo^2^)+(0.0362P)^2^+2.0728P] where P=(Fo^2^+2Fc^2^)/3'
_refine_ls_weighting_scheme calc
_refine_ls_wR_factor_gt 0.0857
_refine_ls_wR_factor_ref 0.0911
_reflns_number_gt 2336
_reflns_number_total 2721
_reflns_threshold_expression >2sigma(I)
_cod_data_source_file jo5b01832_si_002.cif
_cod_data_source_block r150414c1
_cod_depositor_comments
;
The following automatic conversions were performed:

data item '_exptl_absorpt_correction_type' value 'MULTI-SCAN' was
changed to 'multi-scan' in accordance with the
/home/saulius/struct/COD-crude-data/automatic-downloads/DataCite-retrospective/ACS/depositions/lib/dictionaries/cif_core.dic
dictionary named 'cif_core.dic' version 2.4.2 last updated on
2011-04-26.

data item '_symmetry_cell_setting' value 'Orthorhombic' was changed
to 'orthorhombic' in accordance with the
/home/saulius/struct/COD-crude-data/automatic-downloads/DataCite-retrospective/ACS/depositions/lib/dictionaries/cif_core.dic
dictionary named 'cif_core.dic' version 2.4.2 last updated on
2011-04-26.

Automatic conversion script
Id: cif_fix_values 6909 2019-04-08 15:41:33Z antanas 
;
_cod_original_sg_symbol_H-M Pbca
_cod_database_code 4036407

loop_
_symmetry_equiv_pos_as_xyz
'x, y, z'
'-x+1/2, -y, z+1/2'
'-x, y+1/2, -z+1/2'
'x+1/2, -y+1/2, -z'
'-x, -y, -z'
'x-1/2, y, -z-1/2'
'x, -y-1/2, z-1/2'
'-x-1/2, y-1/2, z'

loop_
_atom_site_label
_atom_site_type_symbol
_atom_site_fract_x
_atom_site_fract_y
_atom_site_fract_z
_atom_site_U_iso_or_equiv
_atom_site_adp_type
_atom_site_occupancy
_atom_site_symmetry_multiplicity
_atom_site_calc_flag
_atom_site_refinement_flags
_atom_site_disorder_assembly
_atom_site_disorder_group
I1 I 0.08415(19) 0.4408(6) 1.16266(14) 0.0239(4) Uani 0.467(7) 1 d PD A 1
O1 O 0.0777(5) 0.7807(17) 1.0017(3) 0.0264(13) Uani 0.467(7) 1 d PD A 1
N1 N 0.1717(19) 1.024(3) 1.0393(8) 0.026(4) Uani 0.467(7) 1 d PD A 1
C1 C 0.1055(6) 0.5015(12) 1.0691(3) 0.031(2) Uani 0.467(7) 1 d PD A 1
H1A H 0.1673 0.4798 1.0583 0.037 Uiso 0.467(7) 1 calc PR A 1
H1B H 0.0681 0.4097 1.0452 0.037 Uiso 0.467(7) 1 calc PR A 1
C2 C 0.0794(5) 0.7301(11) 1.0632(3) 0.0247(18) Uani 0.467(7) 1 d PD A 1
H2A H 0.0211 0.7558 1.0811 0.030 Uiso 0.467(7) 1 calc PR A 1
C3 C 0.1481(19) 0.883(3) 1.0874(10) 0.0381(11) Uani 0.467(7) 1 d PD A 1
H3A H 0.1236 0.9652 1.1197 0.046 Uiso 0.467(7) 1 calc PR A 1
H3B H 0.2000 0.8057 1.1011 0.046 Uiso 0.467(7) 1 calc PR A 1
C4 C 0.1293(9) 0.956(2) 0.9961(4) 0.0264(8) Uani 0.467(7) 1 d PD A 1
I1' I 0.1042(2) 0.4226(6) 1.15917(13) 0.0283(4) Uani 0.533(7) 1 d PD A 2
O1' O 0.1095(5) 0.7418(14) 0.9967(3) 0.0264(13) Uani 0.533(7) 1 d PD A 2
N1' N 0.1535(15) 1.044(3) 1.0420(7) 0.026(4) Uani 0.533(7) 1 d PD A 2
C1' C 0.0547(4) 0.5486(10) 1.0775(2) 0.0237(15) Uani 0.533(7) 1 d PD A 2
H1'A H 0.0379 0.4340 1.0509 0.028 Uiso 0.533(7) 1 calc PR A 2
H1'B H 0.0039 0.6419 1.0837 0.028 Uiso 0.533(7) 1 calc PR A 2
C2' C 0.1319(4) 0.6699(11) 1.0548(2) 0.0261(16) Uani 0.533(7) 1 d PD A 2
H2'A H 0.1852 0.5794 1.0540 0.031 Uiso 0.533(7) 1 calc PR A 2
C3' C 0.1503(17) 0.878(3) 1.0864(8) 0.0381(11) Uani 0.533(7) 1 d PD A 2
H3'A H 0.1035 0.9079 1.1145 0.046 Uiso 0.533(7) 1 calc PR A 2
H3'B H 0.2066 0.8698 1.1072 0.046 Uiso 0.533(7) 1 calc PR A 2
C4' C 0.1324(7) 0.9515(19) 0.9954(3) 0.0264(8) Uani 0.533(7) 1 d PD A 2
O2 O 0.12592(17) 1.3164(4) 0.77627(10) 0.0309(6) Uani 1 1 d . . .
C5 C 0.1299(2) 1.0507(5) 0.93808(13) 0.0217(6) Uani 1 1 d D . .
C6 C 0.0903(2) 0.9500(6) 0.89192(16) 0.0271(8) Uani 1 1 d . A .
H6A H 0.0644 0.8156 0.8970 0.032 Uiso 1 1 calc R . .
C7 C 0.0889(2) 1.0460(6) 0.83859(13) 0.0246(8) Uani 1 1 d . . .
H7A H 0.0601 0.9795 0.8074 0.030 Uiso 1 1 calc R A .
C8 C 0.1293(2) 1.2388(5) 0.83054(13) 0.0239(7) Uani 1 1 d . A .
C9 C 0.1702(2) 1.3399(5) 0.87645(14) 0.0262(7) Uani 1 1 d . . .
H9A H 0.1980 1.4718 0.8711 0.031 Uiso 1 1 calc R A .
C10 C 0.1695(2) 1.2448(5) 0.92988(14) 0.0253(7) Uani 1 1 d . A .
H10A H 0.1966 1.3133 0.9614 0.030 Uiso 1 1 calc R . .
C11 C 0.1664(3) 1.5152(6) 0.76520(16) 0.0439(11) Uani 1 1 d . . .
H11A H 0.1589 1.5518 0.7247 0.066 Uiso 1 1 calc R . .
H11B H 0.2287 1.5063 0.7742 0.066 Uiso 1 1 calc R . .
H11C H 0.1392 1.6234 0.7892 0.066 Uiso 1 1 calc R . .

loop_
_atom_site_aniso_label
_atom_site_aniso_U_11
_atom_site_aniso_U_22
_atom_site_aniso_U_33
_atom_site_aniso_U_23
_atom_site_aniso_U_13
_atom_site_aniso_U_12
I1 0.0253(9) 0.0280(6) 0.0184(4) 0.0035(4) -0.0038(6) -0.0027(6)
O1 0.030(4) 0.032(3) 0.0167(16) 0.0046(17) -0.003(2) -0.004(3)
N1 0.023(9) 0.035(3) 0.0192(19) 0.0025(19) -0.001(4) -0.009(5)
C1 0.043(5) 0.038(5) 0.011(3) 0.004(3) -0.006(3) 0.002(4)
C2 0.025(4) 0.034(4) 0.016(3) 0.003(3) -0.003(3) 0.003(3)
C3 0.052(2) 0.043(2) 0.0197(18) 0.0064(16) -0.0047(17) -0.021(2)
C4 0.0275(17) 0.028(2) 0.0235(17) 0.0021(13) -0.0012(13) -0.0042(15)
I1' 0.0337(10) 0.0320(6) 0.0192(5) 0.0055(4) -0.0057(6) -0.0040(7)
O1' 0.030(4) 0.032(3) 0.0167(16) 0.0046(17) -0.003(2) -0.004(3)
N1' 0.023(9) 0.035(3) 0.0192(19) 0.0025(19) -0.001(4) -0.009(5)
C1' 0.031(4) 0.026(4) 0.014(3) 0.005(2) -0.005(3) 0.002(3)
C2' 0.023(3) 0.038(4) 0.017(3) 0.011(3) 0.000(2) 0.005(3)
C3' 0.052(2) 0.043(2) 0.0197(18) 0.0064(16) -0.0047(17) -0.021(2)
C4' 0.0275(17) 0.028(2) 0.0235(17) 0.0021(13) -0.0012(13) -0.0042(15)
O2 0.0496(15) 0.0250(13) 0.0181(12) 0.0010(9) -0.0037(11) -0.0024(12)
C5 0.0207(14) 0.0269(18) 0.0176(15) 0.0012(12) 0.0009(12) -0.0005(13)
C6 0.0314(17) 0.028(2) 0.0221(18) 0.0006(13) -0.0011(13) -0.0061(14)
C7 0.0295(17) 0.028(2) 0.0168(18) -0.0035(12) -0.0013(12) -0.0031(13)
C8 0.0291(16) 0.0239(18) 0.0188(15) 0.0002(12) 0.0018(12) 0.0032(14)
C9 0.0337(17) 0.0244(18) 0.0205(16) 0.0004(13) -0.0014(13) -0.0025(14)
C10 0.0283(15) 0.0296(18) 0.0180(15) -0.0011(12) -0.0005(12) -0.0031(14)
C11 0.081(3) 0.029(2) 0.0221(18) 0.0070(16) -0.0096(19) -0.014(2)

loop_
_atom_type_symbol
_atom_type_description
_atom_type_scat_dispersion_real
_atom_type_scat_dispersion_imag
_atom_type_scat_source
C C 0.0033 0.0016 'International Tables Vol C Tables 4.2.6.8 and 6.1.1.4'
H H 0.0000 0.0000 'International Tables Vol C Tables 4.2.6.8 and 6.1.1.4'
N N 0.0061 0.0033 'International Tables Vol C Tables 4.2.6.8 and 6.1.1.4'
O O 0.0106 0.0060 'International Tables Vol C Tables 4.2.6.8 and 6.1.1.4'
I I -0.4742 1.8119 'International Tables Vol C Tables 4.2.6.8 and 6.1.1.4'

loop_
_geom_angle_atom_site_label_1
_geom_angle_atom_site_label_2
_geom_angle_atom_site_label_3
_geom_angle
C4 O1 C2 105.1(6)
C4 N1 C3 105.7(13)
C2 C1 I1 102.4(5)
C2 C1 H1A 111.3
I1 C1 H1A 111.3
C2 C1 H1B 111.3
I1 C1 H1B 111.3
H1A C1 H1B 109.2
O1 C2 C1 107.7(6)
O1 C2 C3 103.3(11)
C1 C2 C3 113.2(13)
O1 C2 H2A 110.8
C1 C2 H2A 110.8
C3 C2 H2A 110.8
N1 C3 C2 105.8(13)
N1 C3 H3A 110.6
C2 C3 H3A 110.6
N1 C3 H3B 110.6
C2 C3 H3B 110.6
H3A C3 H3B 108.7
N1 C4 O1 119.5(9)
N1 C4 C5 125.7(14)
O1 C4 C5 114.8(9)
C4' O1' C2' 105.2(6)
C4' N1' C3' 105.1(12)
C2' C1' I1' 102.7(4)
C2' C1' H1'A 111.2
I1' C1' H1'A 111.2
C2' C1' H1'B 111.2
I1' C1' H1'B 111.2
H1'A C1' H1'B 109.1
O1' C2' C1' 107.4(5)
O1' C2' C3' 102.5(10)
C1' C2' C3' 114.5(10)
O1' C2' H2'A 110.7
C1' C2' H2'A 110.7
C3' C2' H2'A 110.7
N1' C3' C2' 106.4(12)
N1' C3' H3'A 110.4
C2' C3' H3'A 110.4
N1' C3' H3'B 110.4
C2' C3' H3'B 110.4
H3'A C3' H3'B 108.6
N1' C4' O1' 119.4(8)
N1' C4' C5 125.5(13)
O1' C4' C5 115.2(8)
C8 O2 C11 118.2(3)
C10 C5 C6 119.6(3)
C10 C5 C4 119.2(6)
C6 C5 C4 121.2(6)
C10 C5 C4' 119.5(6)
C6 C5 C4' 120.9(6)
C4 C5 C4' 2.3(9)
C7 C6 C5 119.9(3)
C7 C6 H6A 120.1
C5 C6 H6A 120.1
C6 C7 C8 120.3(3)
C6 C7 H7A 119.9
C8 C7 H7A 119.9
O2 C8 C7 115.5(3)
O2 C8 C9 124.3(3)
C7 C8 C9 120.3(3)
C10 C9 C8 119.0(3)
C10 C9 H9A 120.5
C8 C9 H9A 120.5
C9 C10 C5 121.0(3)
C9 C10 H10A 119.5
C5 C10 H10A 119.5
O2 C11 H11A 109.5
O2 C11 H11B 109.5
H11A C11 H11B 109.5
O2 C11 H11C 109.5
H11A C11 H11C 109.5
H11B C11 H11C 109.5

loop_
_geom_bond_atom_site_label_1
_geom_bond_atom_site_label_2
_geom_bond_distance
I1 C1 2.239(6)
O1 C4 1.376(11)
O1 C2 1.470(7)
N1 C4 1.275(8)
N1 C3 1.479(9)
C1 C2 1.514(8)
C1 H1A 0.9900
C1 H1B 0.9900
C2 C3 1.542(10)
C2 H2A 1.0000
C3 H3A 0.9900
C3 H3B 0.9900
C4 C5 1.478(7)
I1' C1' 2.201(5)
O1' C4' 1.380(10)
O1' C2' 1.469(6)
N1' C4' 1.275(7)
N1' C3' 1.479(8)
C1' C2' 1.509(7)
C1' H1'A 0.9900
C1' H1'B 0.9900
C2' C3' 1.541(10)
C2' H2'A 1.0000
C3' H3'A 0.9900
C3' H3'B 0.9900
C4' C5 1.478(7)
O2 C8 1.359(4)
O2 C11 1.431(5)
C5 C10 1.389(5)
C5 C6 1.391(5)
C6 C7 1.385(5)
C6 H6A 0.9500
C7 C8 1.387(5)
C7 H7A 0.9500
C8 C9 1.397(5)
C9 C10 1.385(5)
C9 H9A 0.9500
C10 H10A 0.9500
C11 H11A 0.9800
C11 H11B 0.9800
C11 H11C 0.9800

loop_
_geom_torsion_atom_site_label_1
_geom_torsion_atom_site_label_2
_geom_torsion_atom_site_label_3
_geom_torsion_atom_site_label_4
_geom_torsion
C4 O1 C2 C1 -127.3(9)
C4 O1 C2 C3 -7.3(15)
I1 C1 C2 O1 -171.4(5)
I1 C1 C2 C3 75.0(13)
C4 N1 C3 C2 -3(3)
O1 C2 C3 N1 7(2)
C1 C2 C3 N1 123(2)
C3 N1 C4 O1 -2(2)
C3 N1 C4 C5 178(2)
C2 O1 C4 N1 6.3(8)
C2 O1 C4 C5 -173.8(8)
C4' O1' C2' C1' 132.6(7)
C4' O1' C2' C3' 11.6(12)
I1' C1' C2' O1' 173.6(5)
I1' C1' C2' C3' -73.2(11)
C4' N1' C3' C2' 5(2)
O1' C2' C3' N1' -11(2)
C1' C2' C3' N1' -126.5(16)
C3' N1' C4' O1' 2.7(17)
C3' N1' C4' C5 -177.3(17)
C2' O1' C4' N1' -9.9(7)
C2' O1' C4' C5 170.1(6)
N1 C4 C5 C10 -9.3(7)
O1 C4 C5 C10 170.8(6)
N1 C4 C5 C6 171.7(11)
O1 C4 C5 C6 -8.3(11)
N1 C4 C5 C4' 87(26)
O1 C4 C5 C4' -93(26)
N1' C4' C5 C10 14.1(6)
O1' C4' C5 C10 -165.9(6)
N1' C4' C5 C6 -167.6(9)
O1' C4' C5 C6 12.4(9)
N1' C4' C5 C4 -71(26)
O1' C4' C5 C4 109(26)
C10 C5 C6 C7 -1.6(5)
C4 C5 C6 C7 177.4(6)
C4' C5 C6 C7 -179.9(5)
C5 C6 C7 C8 2.3(5)
C11 O2 C8 C7 179.9(3)
C11 O2 C8 C9 -0.4(5)
C6 C7 C8 O2 178.3(3)
C6 C7 C8 C9 -1.4(5)
O2 C8 C9 C10 -179.8(3)
C7 C8 C9 C10 -0.1(5)
C8 C9 C10 C5 0.7(5)
C6 C5 C10 C9 0.1(5)
C4 C5 C10 C9 -178.9(6)
C4' C5 C10 C9 178.5(5)
